data_4036525
loop_
_publ_author_name
'R\"udiger, Elias C'
'Rominger, Frank'
'Steuer, Lena'
'Bunz, Uwe H. F.'

_publ_section_title
;
 Synthesis of Substituted Trinaphthylenes.
;
_journal_issue 1
_journal_name_full 'The Journal of organic chemistry'
_journal_page_first 193
_journal_page_last 196
_journal_paper_doi 10.1021/acs.joc.5b02481
_journal_volume 81
_journal_year 2016
_chemical_formula_sum 'C49 H56 Cl2 O6'
_chemical_formula_weight 811.83
_chemical_name_common '4 in paper'
_space_group_crystal_system monoclinic
_space_group_IT_number 15
_space_group_name_Hall '-C 2yc'
_space_group_name_H-M_alt 'C 1 2/c 1'
_atom_sites_solution_hydrogens geom
_audit_creation_method SHELXL-2014/7
_cell_angle_alpha 90
_cell_angle_beta 90.352(6)
_cell_angle_gamma 90
_cell_formula_units_Z 4
_cell_length_a 6.4102(14)
_cell_length_b 40.028(8)
_cell_length_c 16.890(4)
_cell_measurement_reflns_used 755
_cell_measurement_temperature 200(2)
_cell_measurement_theta_max 18.55
_cell_measurement_theta_min 2.37
_cell_volume 4333.7(16)
_computing_cell_refinement 'Bruker SAINT'
_computing_data_collection 'Bruker APEX2'
_computing_data_reduction 'Bruker SAINT'
_computing_molecular_graphics 'Bruker SHELXTL'
_computing_publication_material 'Bruker SHELXTL'
_computing_structure_refinement 'SHELXL-2014/7 (Sheldrick, 2014)'
_computing_structure_solution 'SHELXS-97 (Sheldrick 2008)'
_diffrn_ambient_temperature 200(2)
_diffrn_measured_fraction_theta_full 0.999
_diffrn_measured_fraction_theta_max 0.999
_diffrn_measurement_device_type 'Bruker APEX-II Quazar area detector'
_diffrn_measurement_method '\f and \w scans'
_diffrn_radiation_type MoK\a
_diffrn_radiation_wavelength 0.71073
_diffrn_reflns_av_R_equivalents 0.0828
_diffrn_reflns_av_unetI/netI 0.1003
_diffrn_reflns_Laue_measured_fraction_full 0.999
_diffrn_reflns_Laue_measured_fraction_max 0.999
_diffrn_reflns_limit_h_max 4
_diffrn_reflns_limit_h_min -6
_diffrn_reflns_limit_k_max 34
_diffrn_reflns_limit_k_min -37
_diffrn_reflns_limit_l_max 13
_diffrn_reflns_limit_l_min -15
_diffrn_reflns_number 6877
_diffrn_reflns_point_group_measured_fraction_full 0.999
_diffrn_reflns_point_group_measured_fraction_max 0.999
_diffrn_reflns_theta_full 19.588
_diffrn_reflns_theta_max 19.588
_diffrn_reflns_theta_min 1.578
_diffrn_source 'ImuS microsource'
_exptl_absorpt_coefficient_mu 0.198
_exptl_absorpt_correction_T_max 0.9559
_exptl_absorpt_correction_T_min 0.8674
_exptl_absorpt_correction_type multi-scan
_exptl_absorpt_process_details
;
Sheldrick, G. M. (2008). <i>SADABS</i>. University of G\"ottingen, Germany.
;
_exptl_crystal_colour colourless
_exptl_crystal_density_diffrn 1.244
_exptl_crystal_description plate
_exptl_crystal_F_000 1728
_exptl_crystal_size_max 0.100
_exptl_crystal_size_mid 0.090
_exptl_crystal_size_min 0.040
_refine_diff_density_max 0.370
_refine_diff_density_min -0.459
_refine_diff_density_rms 0.062
_refine_ls_extinction_method none
_refine_ls_goodness_of_fit_ref 1.042
_refine_ls_hydrogen_treatment constr
_refine_ls_matrix_type full
_refine_ls_number_parameters 267
_refine_ls_number_reflns 1890
_refine_ls_number_restraints 413
_refine_ls_restrained_S_all 0.952
_refine_ls_R_factor_all 0.1833
_refine_ls_R_factor_gt 0.0953
_refine_ls_shift/su_max 0.000
_refine_ls_shift/su_mean 0.000
_refine_ls_structure_factor_coef Fsqd
_refine_ls_weighting_details 'w=1/[\s^2^(Fo^2^)+(0.1110P)^2^+29.8942P] where P=(Fo^2^+2Fc^2^)/3'
_refine_ls_weighting_scheme calc
_refine_ls_wR_factor_gt 0.2334
_refine_ls_wR_factor_ref 0.2832
_reflns_Friedel_coverage 0.000
_reflns_number_gt 938
_reflns_number_total 1890
_reflns_threshold_expression 'I > 2\s(I)'
_cod_data_source_file ELR13.CIF
_cod_data_source_block elr13
_cod_original_cell_volume 4333.8(16)
_cod_original_sg_symbol_H-M 'C 2/c'
_cod_database_code 4036525
_shelx_shelxl_version_number 2014/7
_shelx_space_group_comment
; 
The symmetry employed for this shelxl refinement is uniquely defined 
by the following loop, which should always be used as a source of 
symmetry information in preference to the above space-group names. 
They are only intended as comments. 
;
_shelx_estimated_absorpt_t_min 0.980
_shelx_estimated_absorpt_t_max 0.992

loop_
_space_group_symop_operation_xyz
'x, y, z'
'-x, y, -z+1/2'
'x+1/2, y+1/2, z'
'-x+1/2, y+1/2, -z+1/2'
'-x, -y, -z'
'x, -y, z-1/2'
'-x+1/2, -y+1/2, -z'
'x+1/2, -y+1/2, z-1/2'

loop_
_atom_site_label
_atom_site_type_symbol
_atom_site_fract_x
_atom_site_fract_y
_atom_site_fract_z
_atom_site_U_iso_or_equiv
_atom_site_adp_type
_atom_site_occupancy
_atom_site_site_symmetry_order
_atom_site_calc_flag
_atom_site_refinement_flags_posn
_atom_site_refinement_flags_adp
_atom_site_refinement_flags_occupancy
_atom_site_disorder_assembly
_atom_site_disorder_group
C10 C 0.0971(12) 0.56796(19) 0.7273(5) 0.024(2) Uani 1 1 d D U . . .
C11 C 0.1934(12) 0.5973(2) 0.7043(5) 0.029(3) Uani 1 1 d D U . . .
H11 H 0.1323 0.6180 0.7193 0.035 Uiso 1 1 calc R U . . .
C12 C 0.3775(13) 0.5979(2) 0.6599(5) 0.029(2) Uani 1 1 d D U . . .
C13 C 0.4764(13) 0.6284(2) 0.6380(6) 0.042(3) Uani 1 1 d D U . . .
H13 H 0.4179 0.6492 0.6535 0.051 Uiso 1 1 calc R U . . .
C14 C 0.6563(13) 0.6277(2) 0.5945(5) 0.037(3) Uani 1 1 d D U . . .
O14 O 0.7655(10) 0.65555(15) 0.5721(4) 0.065(2) Uani 1 1 d D U . . .
C31 C 0.7141(19) 0.6862(2) 0.6101(9) 0.104(5) Uani 1 1 d D U . . .
H31A H 0.7283 0.6838 0.6682 0.124 Uiso 0.58(3) 1 calc R U P A 1
H31B H 0.5678 0.6924 0.5977 0.124 Uiso 0.58(3) 1 calc R U P A 1
H31C H 0.6542 0.6821 0.6631 0.124 Uiso 0.42(3) 1 calc R U P A 2
H31D H 0.6122 0.6991 0.5780 0.124 Uiso 0.42(3) 1 calc R U P A 2
C32 C 0.859(3) 0.7129(4) 0.5810(19) 0.079(9) Uani 0.58(3) 1 d D U P A 1
H32A H 0.8256 0.7346 0.6065 0.095 Uiso 0.58(3) 1 calc R U P A 1
H32B H 0.8442 0.7156 0.5230 0.095 Uiso 0.58(3) 1 calc R U P A 1
C33 C 1.083(3) 0.7019(6) 0.6028(19) 0.120(12) Uani 0.58(3) 1 d D U P A 1
H33A H 1.1823 0.7189 0.5846 0.181 Uiso 0.58(3) 1 calc R U P A 1
H33B H 1.0953 0.6994 0.6603 0.181 Uiso 0.58(3) 1 calc R U P A 1
H33C H 1.1139 0.6806 0.5771 0.181 Uiso 0.58(3) 1 calc R U P A 1
C15 C 0.7428(13) 0.5967(2) 0.5682(5) 0.033(3) Uani 1 1 d D U . . .
O15 O 0.9177(9) 0.59981(14) 0.5228(4) 0.0379(19) Uani 1 1 d D U . . .
C34 C 1.0127(13) 0.5694(2) 0.4991(5) 0.038(3) Uani 1 1 d D U . . .
H34A H 0.9154 0.5564 0.4653 0.045 Uiso 1 1 calc R U . . .
H34B H 1.0478 0.5558 0.5463 0.045 Uiso 1 1 calc R U . . .
C35 C 1.2074(13) 0.5775(2) 0.4539(6) 0.044(3) Uani 1 1 d D U . . .
H35A H 1.3030 0.5909 0.4874 0.053 Uiso 1 1 calc R U . . .
H35B H 1.1716 0.5907 0.4063 0.053 Uiso 1 1 calc R U . . .
C36 C 1.3152(15) 0.5448(2) 0.4293(6) 0.058(3) Uani 1 1 d D U . . .
H36A H 1.4423 0.5499 0.3998 0.087 Uiso 1 1 calc R U . . .
H36B H 1.3514 0.5318 0.4768 0.087 Uiso 1 1 calc R U . . .
H36C H 1.2204 0.5317 0.3958 0.087 Uiso 1 1 calc R U . . .
C16 C 0.6524(12) 0.5675(2) 0.5905(5) 0.030(2) Uani 1 1 d D U . . .
H16 H 0.7112 0.5469 0.5740 0.036 Uiso 1 1 calc R U . . .
C17 C 0.4691(12) 0.5675(2) 0.6386(5) 0.028(2) Uani 1 1 d D U . . .
C18 C 0.3736(12) 0.5379(2) 0.6615(5) 0.029(2) Uani 1 1 d D U . . .
H18 H 0.4366 0.5174 0.6463 0.035 Uiso 1 1 calc R U . . .
C19 C 0.1922(13) 0.5367(2) 0.7049(5) 0.028(2) Uani 1 1 d D U . . .
C20 C 0.0951(12) 0.5054(2) 0.7279(5) 0.028(2) Uani 1 1 d D U . . .
C21 C 0.1826(14) 0.47493(19) 0.7089(5) 0.034(3) Uani 1 1 d D U . . .
H21 H 0.3097 0.4750 0.6803 0.041 Uiso 1 1 calc R U . . .
C22 C 0.0966(13) 0.4442(2) 0.7288(5) 0.034(3) Uani 1 1 d D U . . .
C23 C 0.1843(15) 0.4130(2) 0.7078(6) 0.046(3) Uani 1 1 d D U . . .
H23 H 0.3116 0.4127 0.6793 0.056 Uiso 1 1 calc R U . . .
C24 C 0.0939(14) 0.3837(2) 0.7266(5) 0.040(3) Uani 1 1 d D U . . .
O24 O 0.1675(11) 0.35296(15) 0.7061(4) 0.060(2) Uani 1 1 d D U . . .
C37 C 0.3421(18) 0.3531(2) 0.6517(7) 0.077(4) Uani 1 1 d D U . . .
H37A H 0.4615 0.3650 0.6763 0.093 Uiso 1 1 calc R U . . .
H37B H 0.3022 0.3653 0.6028 0.093 Uiso 1 1 calc R U . . .
C38 C 0.405(2) 0.3190(3) 0.6312(8) 0.106(5) Uani 1 1 d D U . . .
H38A H 0.2929 0.3079 0.6004 0.128 Uiso 1 1 calc R U . . .
H38B H 0.4305 0.3059 0.6801 0.128 Uiso 1 1 calc R U . . .
C39 C 0.607(2) 0.3208(3) 0.5815(8) 0.127(6) Uani 1 1 d D U . . .
H39A H 0.6513 0.2982 0.5673 0.191 Uiso 1 1 calc R U . . .
H39B H 0.5801 0.3337 0.5332 0.191 Uiso 1 1 calc R U . . .
H39C H 0.7172 0.3317 0.6126 0.191 Uiso 1 1 calc R U . . .
C32B C 0.946(9) 0.7073(15) 0.618(4) 0.17(3) Uiso 0.42(3) 1 d . . P A 2
H32C H 0.9354 0.7270 0.6527 0.206 Uiso 0.42(3) 1 calc R U P A 2
H32D H 1.0608 0.6926 0.6359 0.206 Uiso 0.42(3) 1 calc R U P A 2
C33B C 0.967(8) 0.7162(10) 0.539(3) 0.130(18) Uiso 0.42(3) 1 d . . P A 2
H33D H 1.0958 0.7289 0.5324 0.195 Uiso 0.42(3) 1 calc R U P A 2
H33E H 0.9712 0.6960 0.5064 0.195 Uiso 0.42(3) 1 calc R U P A 2
H33F H 0.8473 0.7300 0.5230 0.195 Uiso 0.42(3) 1 calc R U P A 2
C41 C 1.0000 0.2783(8) 0.7500 0.194(11) Uani 1 2 d S TU P . .
H41A H 0.9264 0.2927 0.7884 0.233 Uiso 0.5 1 calc R U P . .
H41B H 1.0736 0.2927 0.7116 0.233 Uiso 0.5 1 calc R U P . .
Cl1 Cl 0.8420(17) 0.25505(18) 0.7062(7) 0.342(6) Uani 1 1 d . U . . .

loop_
_atom_site_aniso_label
_atom_site_aniso_U_11
_atom_site_aniso_U_22
_atom_site_aniso_U_33
_atom_site_aniso_U_23
_atom_site_aniso_U_13
_atom_site_aniso_U_12
C10 0.016(5) 0.047(4) 0.008(5) -0.001(4) -0.010(4) -0.004(3)
C11 0.027(5) 0.042(4) 0.018(6) -0.006(4) 0.003(4) 0.000(4)
C12 0.024(5) 0.043(4) 0.019(6) 0.002(4) 0.002(4) 0.001(3)
C13 0.034(5) 0.048(5) 0.045(7) 0.003(4) 0.009(5) 0.001(4)
C14 0.032(5) 0.046(4) 0.032(6) 0.005(4) 0.003(4) 0.001(3)
O14 0.064(5) 0.050(4) 0.081(6) -0.005(4) 0.036(4) -0.009(3)
C31 0.097(10) 0.061(6) 0.153(13) -0.023(6) 0.060(9) -0.021(5)
C32 0.086(13) 0.057(9) 0.10(2) -0.017(9) 0.038(13) -0.023(8)
C33 0.096(13) 0.109(19) 0.16(3) -0.012(17) 0.030(12) -0.010(10)
C15 0.023(5) 0.051(4) 0.026(6) 0.002(4) -0.001(4) 0.000(3)
O15 0.029(4) 0.050(4) 0.036(5) 0.000(3) 0.008(3) 0.002(3)
C34 0.033(5) 0.060(5) 0.021(6) 0.001(4) 0.005(4) 0.007(4)
C35 0.029(6) 0.077(6) 0.027(7) -0.005(5) 0.003(5) -0.004(4)
C36 0.051(7) 0.083(7) 0.039(8) -0.002(6) 0.012(6) 0.004(5)
C16 0.020(5) 0.047(5) 0.023(6) 0.000(4) -0.002(4) 0.005(4)
C17 0.023(5) 0.047(4) 0.015(6) 0.000(4) -0.005(4) 0.001(3)
C18 0.022(5) 0.046(5) 0.020(6) 0.000(4) -0.007(4) 0.000(3)
C19 0.023(5) 0.043(4) 0.018(6) 0.001(4) -0.007(4) -0.003(3)
C20 0.023(6) 0.046(4) 0.015(6) -0.001(4) -0.004(4) -0.002(3)
C21 0.034(6) 0.046(4) 0.022(7) 0.001(4) 0.001(5) -0.001(4)
C22 0.035(6) 0.046(4) 0.020(7) 0.001(4) 0.001(5) 0.001(4)
C23 0.048(7) 0.050(4) 0.041(8) 0.002(4) 0.006(5) 0.004(4)
C24 0.053(7) 0.045(4) 0.023(7) 0.002(4) -0.007(5) 0.004(4)
O24 0.084(6) 0.044(4) 0.053(6) 0.003(3) 0.004(4) 0.012(4)
C37 0.114(8) 0.057(6) 0.060(8) 0.002(6) 0.023(7) 0.022(6)
C38 0.144(11) 0.081(7) 0.094(11) -0.012(7) 0.013(9) 0.041(7)
C39 0.144(12) 0.144(12) 0.094(12) 0.007(9) 0.030(9) 0.062(9)
C41 0.25(2) 0.17(2) 0.17(3) 0.000 -0.003(18) 0.000
Cl1 0.415(13) 0.189(7) 0.419(14) -0.028(8) -0.201(11) 0.024(8)

loop_
_atom_type_symbol
_atom_type_description
_atom_type_scat_dispersion_real
_atom_type_scat_dispersion_imag
_atom_type_scat_source
C C 0.0033 0.0016 'International Tables Vol C Tables 4.2.6.8 and 6.1.1.4'
H H 0.0000 0.0000 'International Tables Vol C Tables 4.2.6.8 and 6.1.1.4'
O O 0.0106 0.0060 'International Tables Vol C Tables 4.2.6.8 and 6.1.1.4'
Cl Cl 0.1484 0.1585 'International Tables Vol C Tables 4.2.6.8 and 6.1.1.4'

loop_
_geom_angle_atom_site_label_1
_geom_angle_atom_site_label_2
_geom_angle_atom_site_label_3
_geom_angle
_geom_angle_site_symmetry_1
_geom_angle_site_symmetry_3
C11 C10 C19 118.3(7) . .
C11 C10 C10 121.8(5) . 2_556
C19 C10 C10 119.9(4) . 2_556
C10 C11 C12 122.7(7) . .
C10 C11 H11 118.6 . .
C12 C11 H11 118.6 . .
C17 C12 C11 118.8(7) . .
C17 C12 C13 119.3(7) . .
C11 C12 C13 121.9(8) . .
C14 C13 C12 119.7(8) . .
C14 C13 H13 120.1 . .
C12 C13 H13 120.1 . .
O14 C14 C13 124.2(8) . .
O14 C14 C15 114.9(7) . .
C13 C14 C15 120.9(7) . .
C14 O14 C31 117.2(7) . .
O14 C31 C32 108.8(12) . .
O14 C31 C32B 105(2) . .
O14 C31 H31A 109.9 . .
C32 C31 H31A 109.9 . .
O14 C31 H31B 109.9 . .
C32 C31 H31B 109.9 . .
H31A C31 H31B 108.3 . .
O14 C31 H31C 110.8 . .
C32B C31 H31C 110.8 . .
O14 C31 H31D 110.8 . .
C32B C31 H31D 110.8 . .
H31C C31 H31D 108.9 . .
C31 C32 C33 107.2(17) . .
C31 C32 H32A 110.3 . .
C33 C32 H32A 110.3 . .
C31 C32 H32B 110.3 . .
C33 C32 H32B 110.3 . .
H32A C32 H32B 108.5 . .
C32 C33 H33A 109.5 . .
C32 C33 H33B 109.5 . .
H33A C33 H33B 109.5 . .
C32 C33 H33C 109.5 . .
H33A C33 H33C 109.5 . .
H33B C33 H33C 109.5 . .
C16 C15 O15 125.9(7) . .
C16 C15 C14 119.5(7) . .
O15 C15 C14 114.5(7) . .
C15 O15 C34 115.7(6) . .
O15 C34 C35 108.5(7) . .
O15 C34 H34A 110.0 . .
C35 C34 H34A 110.0 . .
O15 C34 H34B 110.0 . .
C35 C34 H34B 110.0 . .
H34A C34 H34B 108.4 . .
C34 C35 C36 109.2(7) . .
C34 C35 H35A 109.8 . .
C36 C35 H35A 109.8 . .
C34 C35 H35B 109.8 . .
C36 C35 H35B 109.8 . .
H35A C35 H35B 108.3 . .
C35 C36 H36A 109.5 . .
C35 C36 H36B 109.5 . .
H36A C36 H36B 109.5 . .
C35 C36 H36C 109.5 . .
H36A C36 H36C 109.5 . .
H36B C36 H36C 109.5 . .
C15 C16 C17 120.6(8) . .
C15 C16 H16 119.7 . .
C17 C16 H16 119.7 . .
C18 C17 C12 118.9(7) . .
C18 C17 C16 121.4(7) . .
C12 C17 C16 119.6(7) . .
C19 C18 C17 123.6(8) . .
C19 C18 H18 118.2 . .
C17 C18 H18 118.2 . .
C18 C19 C10 117.8(7) . .
C18 C19 C20 122.6(7) . .
C10 C19 C20 119.7(7) . .
C21 C20 C20 117.9(5) . 2_556
C21 C20 C19 121.6(7) . .
C20 C20 C19 120.5(4) 2_556 .
C20 C21 C22 124.3(8) . .
C20 C21 H21 117.8 . .
C22 C21 H21 117.8 . .
C21 C22 C23 124.1(8) . .
C21 C22 C22 117.7(5) . 2_556
C23 C22 C22 118.1(5) . 2_556
C24 C23 C22 122.4(9) . .
C24 C23 H23 118.8 . .
C22 C23 H23 118.8 . .
C23 C24 O24 125.1(8) . .
C23 C24 C24 119.4(5) . 2_556
O24 C24 C24 115.5(5) . 2_556
C24 O24 C37 115.3(7) . .
O24 C37 C38 111.1(9) . .
O24 C37 H37A 109.4 . .
C38 C37 H37A 109.4 . .
O24 C37 H37B 109.4 . .
C38 C37 H37B 109.4 . .
H37A C37 H37B 108.0 . .
C37 C38 C39 108.4(10) . .
C37 C38 H38A 110.0 . .
C39 C38 H38A 110.0 . .
C37 C38 H38B 110.0 . .
C39 C38 H38B 110.0 . .
H38A C38 H38B 108.4 . .
C38 C39 H39A 109.5 . .
C38 C39 H39B 109.5 . .
H39A C39 H39B 109.5 . .
C38 C39 H39C 109.5 . .
H39A C39 H39C 109.5 . .
H39B C39 H39C 109.5 . .
C33B C32B C31 98(4) . .
C33B C32B H32C 112.1 . .
C31 C32B H32C 112.1 . .
C33B C32B H32D 112.1 . .
C31 C32B H32D 112.1 . .
H32C C32B H32D 109.7 . .
C32B C33B H33D 109.5 . .
C32B C33B H33E 109.5 . .
H33D C33B H33E 109.5 . .
C32B C33B H33F 109.5 . .
H33D C33B H33F 109.5 . .
H33E C33B H33F 109.5 . .
Cl1 C41 Cl1 107(2) . 2_756
Cl1 C41 H41A 110.4 . .
Cl1 C41 H41A 110.4 2_756 .
Cl1 C41 H41B 110.4 . .
Cl1 C41 H41B 110.4 2_756 .
H41A C41 H41B 108.6 . .

loop_
_geom_bond_atom_site_label_1
_geom_bond_atom_site_label_2
_geom_bond_distance
_geom_bond_site_symmetry_2
C10 C11 1.385(9) .
C10 C19 1.444(11) .
C10 C10 1.467(15) 2_556
C11 C12 1.403(9) .
C11 H11 0.9500 .
C12 C17 1.397(11) .
C12 C13 1.428(9) .
C13 C14 1.371(9) .
C13 H13 0.9500 .
C14 O14 1.371(8) .
C14 C15 1.431(11) .
O14 C31 1.425(10) .
C31 C32 1.499(16) .
C31 C32B 1.71(6) .
C31 H31A 0.9900 .
C31 H31B 0.9900 .
C31 H31C 0.9900 .
C31 H31D 0.9900 .
C32 C33 1.55(2) .
C32 H32A 0.9900 .
C32 H32B 0.9900 .
C33 H33A 0.9800 .
C33 H33B 0.9800 .
C33 H33C 0.9800 .
C15 C16 1.358(9) .
C15 O15 1.368(8) .
O15 C34 1.420(8) .
C34 C35 1.503(10) .
C34 H34A 0.9900 .
C34 H34B 0.9900 .
C35 C36 1.539(11) .
C35 H35A 0.9900 .
C35 H35B 0.9900 .
C36 H36A 0.9800 .
C36 H36B 0.9800 .
C36 H36C 0.9800 .
C16 C17 1.432(9) .
C16 H16 0.9500 .
C17 C18 1.390(9) .
C18 C19 1.380(9) .
C18 H18 0.9500 .
C19 C20 1.450(11) .
C20 C21 1.383(9) .
C20 C20 1.434(15) 2_556
C21 C22 1.392(9) .
C21 H21 0.9500 .
C22 C23 1.416(10) .
C22 C22 1.434(16) 2_556
C23 C24 1.346(10) .
C23 H23 0.9500 .
C24 O24 1.363(9) .
C24 C24 1.444(16) 2_556
O24 C37 1.453(10) .
C37 C38 1.466(11) .
C37 H37A 0.9900 .
C37 H37B 0.9900 .
C38 C39 1.549(13) .
C38 H38A 0.9900 .
C38 H38B 0.9900 .
C39 H39A 0.9800 .
C39 H39B 0.9800 .
C39 H39C 0.9800 .
C32B C33B 1.38(7) .
C32B H32C 0.9900 .
C32B H32D 0.9900 .
C33B H33D 0.9800 .
C33B H33E 0.9800 .
C33B H33F 0.9800 .
C41 Cl1 1.559(17) .
C41 Cl1 1.559(17) 2_756
C41 H41A 0.9900 .
C41 H41B 0.9900 .

loop_
_geom_torsion_atom_site_label_1
_geom_torsion_atom_site_label_2
_geom_torsion_atom_site_label_3
_geom_torsion_atom_site_label_4
_geom_torsion
_geom_torsion_site_symmetry_1
_geom_torsion_site_symmetry_4
C19 C10 C11 C12 0.6(12) . .
C10 C10 C11 C12 -179.1(10) 2_556 .
C10 C11 C12 C17 -0.8(13) . .
C10 C11 C12 C13 -178.9(9) . .
C17 C12 C13 C14 1.9(14) . .
C11 C12 C13 C14 180.0(9) . .
C12 C13 C14 O14 -178.5(9) . .
C12 C13 C14 C15 2.2(14) . .
C13 C14 O14 C31 13.7(15) . .
C15 C14 O14 C31 -167.0(10) . .
C14 O14 C31 C32 176.7(14) . .
C14 O14 C31 C32B 145(2) . .
O14 C31 C32 C33 -60(2) . .
O14 C14 C15 C16 176.7(8) . .
C13 C14 C15 C16 -3.9(15) . .
O14 C14 C15 O15 -1.8(12) . .
C13 C14 C15 O15 177.5(9) . .
C16 C15 O15 C34 -1.5(13) . .
C14 C15 O15 C34 177.0(8) . .
C15 O15 C34 C35 -176.9(8) . .
O15 C34 C35 C36 178.8(8) . .
O15 C15 C16 C17 179.8(8) . .
C14 C15 C16 C17 1.4(14) . .
C11 C12 C17 C18 0.7(13) . .
C13 C12 C17 C18 178.8(9) . .
C11 C12 C17 C16 177.5(9) . .
C13 C12 C17 C16 -4.4(13) . .
C15 C16 C17 C18 179.5(9) . .
C15 C16 C17 C12 2.8(13) . .
C12 C17 C18 C19 -0.5(13) . .
C16 C17 C18 C19 -177.2(9) . .
C17 C18 C19 C10 0.3(13) . .
C17 C18 C19 C20 179.8(8) . .
C11 C10 C19 C18 -0.3(12) . .
C10 C10 C19 C18 179.4(10) 2_556 .
C11 C10 C19 C20 -179.9(8) . .
C10 C10 C19 C20 -0.2(14) 2_556 .
C18 C19 C20 C21 1.5(13) . .
C10 C19 C20 C21 -178.9(8) . .
C18 C19 C20 C20 -179.1(10) . 2_556
C10 C19 C20 C20 0.4(15) . 2_556
C20 C20 C21 C22 1.0(15) 2_556 .
C19 C20 C21 C22 -179.7(9) . .
C20 C21 C22 C23 178.6(9) . .
C20 C21 C22 C22 0.7(16) . 2_556
C21 C22 C23 C24 -178.4(9) . .
C22 C22 C23 C24 -0.5(16) 2_556 .
C22 C23 C24 O24 178.0(9) . .
C22 C23 C24 C24 -3.2(17) . 2_556
C23 C24 O24 C37 -7.9(14) . .
C24 C24 O24 C37 173.3(11) 2_556 .
C24 O24 C37 C38 -178.1(10) . .
O24 C37 C38 C39 -173.3(11) . .
O14 C31 C32B C33B 74(4) . .
